data_4512103
loop_
_publ_author_name
'Lee, Cheng-Hua'
'Wu, Jing-Yun'
'Lee, Gene-Hsiang'
'Peng, Shie-Ming'
'Jiang, Jyh-Chiang'
'Lu, Kuang-Lieh'

_publ_section_title
;
 Correlation of Mesh Size of Metal--Carboxylate Layer with Degree of
 Interpenetration in Pillared-Layer Frameworks
;
_journal_issue 11
_journal_name_full 'Crystal Growth &amp; Design'
_journal_page_first 5608
_journal_paper_doi 10.1021/cg500871d
_journal_volume 14
_journal_year 2014
_chemical_formula_sum 'C57 H53 Co2 N11 O15 S2'
_chemical_formula_weight 1314.08
_chemical_name_systematic
; 
 ? 
;
_space_group_IT_number 14
_symmetry_cell_setting monoclinic
_symmetry_space_group_name_Hall '-P 2ybc'
_symmetry_space_group_name_H-M 'P 1 21/c 1'
_atom_sites_solution_hydrogens geom
_atom_sites_solution_primary direct
_atom_sites_solution_secondary difmap
_audit_creation_method SHELXL-97
_cell_angle_alpha 90.00
_cell_angle_beta 95.3653(6)
_cell_angle_gamma 90.00
_cell_formula_units_Z 4
_cell_length_a 10.5038(3)
_cell_length_b 34.0884(8)
_cell_length_c 16.2118(4)
_cell_measurement_reflns_used 35027
_cell_measurement_temperature 150(2)
_cell_measurement_theta_max 27.50
_cell_measurement_theta_min 1.19
_cell_volume 5779.3(3)
_computing_cell_refinement DENZO-SMN
_computing_data_collection 'NONIUS COLLECT'
_computing_data_reduction DENZO-SMN
_computing_molecular_graphics 'Bruker SHELXTL'
_computing_publication_material 'Bruker SHELXTL'
_computing_structure_refinement 'SHELXL-97 (Sheldrick, 1997)'
_computing_structure_solution 'SHELXS-97 (Sheldrick, 1990)'
_diffrn_ambient_temperature 150(2)
_diffrn_measured_fraction_theta_full 0.986
_diffrn_measured_fraction_theta_max 0.986
_diffrn_measurement_device_type 'NONIUS KappaCCD'
_diffrn_measurement_method '\w scans'
_diffrn_radiation_monochromator graphite
_diffrn_radiation_source 'fine-focus sealed tube'
_diffrn_radiation_type MoK\a
_diffrn_radiation_wavelength 0.71073
_diffrn_reflns_av_R_equivalents 0.0346
_diffrn_reflns_av_sigmaI/netI 0.0428
_diffrn_reflns_limit_h_max 13
_diffrn_reflns_limit_h_min -13
_diffrn_reflns_limit_k_max 44
_diffrn_reflns_limit_k_min -42
_diffrn_reflns_limit_l_max 21
_diffrn_reflns_limit_l_min -21
_diffrn_reflns_number 35027
_diffrn_reflns_theta_full 27.50
_diffrn_reflns_theta_max 27.50
_diffrn_reflns_theta_min 1.19
_exptl_absorpt_coefficient_mu 0.725
_exptl_absorpt_correction_T_max 0.867
_exptl_absorpt_correction_T_min 0.758
_exptl_absorpt_correction_type multi-scan
_exptl_crystal_colour pink
_exptl_crystal_density_diffrn 1.510
_exptl_crystal_density_method 'not measured'
_exptl_crystal_description block
_exptl_crystal_F_000 2712
_exptl_crystal_size_max 0.28
_exptl_crystal_size_mid 0.25
_exptl_crystal_size_min 0.20
_refine_diff_density_max 0.973
_refine_diff_density_min -0.523
_refine_diff_density_rms 0.086
_refine_ls_extinction_method none
_refine_ls_goodness_of_fit_ref 1.017
_refine_ls_hydrogen_treatment mixed
_refine_ls_matrix_type full
_refine_ls_number_parameters 804
_refine_ls_number_reflns 13089
_refine_ls_number_restraints 12
_refine_ls_restrained_S_all 1.017
_refine_ls_R_factor_all 0.0709
_refine_ls_R_factor_gt 0.0518
_refine_ls_shift/su_max 0.099
_refine_ls_shift/su_mean 0.004
_refine_ls_structure_factor_coef Fsqd
_refine_ls_weighting_details 'calc w=1/[\s^2^(Fo^2^)+(0.0883P)^2^+5.0568P] where P=(Fo^2^+2Fc^2^)/3'
_refine_ls_weighting_scheme calc
_refine_ls_wR_factor_gt 0.1445
_refine_ls_wR_factor_ref 0.1548
_reflns_number_gt 10108
_reflns_number_total 13089
_reflns_threshold_expression >2sigma(I)
_cod_data_source_file cg500871d_si_002.cif
_cod_data_source_block compound_1
_cod_depositor_comments
;
The following automatic conversions were performed:

'_symmetry_cell_setting' value 'Monoclinic' changed to 'monoclinic'
according to
/home/saulius/struct/COD-crude-data--automatic-downloads/rss-feeds/ACS/lib/dictionaries/cif_core.dic
dictionary named 'cif_core.dic' version 2.4.2 from 2011-04-26.

Automatic conversion script
Id: cif_fix_values 2827 2014-09-09 07:05:25Z andrius 

 Adding full bibliography for 4512103--4512104.cif.
;
_cod_original_sg_symbol_H-M P2(1)/c
_cod_database_code 4512103

loop_
_symmetry_equiv_pos_as_xyz
'x, y, z'
'-x, y+1/2, -z+1/2'
'-x, -y, -z'
'x, -y-1/2, z-1/2'

loop_
_atom_site_label
_atom_site_type_symbol
_atom_site_fract_x
_atom_site_fract_y
_atom_site_fract_z
_atom_site_U_iso_or_equiv
_atom_site_adp_type
_atom_site_occupancy
_atom_site_symmetry_multiplicity
_atom_site_calc_flag
_atom_site_refinement_flags
_atom_site_disorder_assembly
_atom_site_disorder_group
Co1 Co -0.36786(4) 0.469767(11) 0.57589(2) 0.02571(11) Uani 1 1 d . . .
Co2 Co -0.67503(3) 0.214794(11) 0.42359(2) 0.02292(10) Uani 1 1 d . . .
S1 S -0.57905(7) 0.36324(2) 0.46621(4) 0.02754(16) Uani 1 1 d . . .
S2 S 0.01167(7) 0.41036(2) 0.77291(4) 0.02935(16) Uani 1 1 d . . .
O1 O -0.5172(2) 0.44579(6) 0.50568(13) 0.0371(5) Uani 1 1 d . . .
O2 O -0.6546(2) 0.47206(6) 0.40875(13) 0.0348(5) Uani 1 1 d . . .
O3 O -0.75998(19) 0.26912(6) 0.37987(12) 0.0305(4) Uani 1 1 d . . .
O4 O -0.58506(18) 0.27491(6) 0.46385(11) 0.0284(4) Uani 1 1 d . . .
O5 O -0.2917(2) 0.41531(7) 0.61218(13) 0.0399(5) Uani 1 1 d . . .
O6 O -0.1735(2) 0.46325(6) 0.66945(13) 0.0366(5) Uani 1 1 d . . .
O7 O 0.18089(19) 0.31471(6) 0.85956(13) 0.0345(5) Uani 1 1 d . . .
O8 O 0.2289(2) 0.37788(7) 0.88469(14) 0.0395(5) Uani 1 1 d . . .
O9 O -0.6256(10) 0.5161(2) 0.9595(4) 0.108(3) Uani 0.716(10) 1 d P A 1
O10 O -1.1362(7) 0.4316(3) 1.1797(4) 0.095(3) Uani 0.716(10) 1 d P A 1
O9' O -0.701(3) 0.5186(7) 0.9333(12) 0.108(3) Uani 0.284(10) 1 d P A 2
O10' O -1.0800(17) 0.4186(8) 1.2066(11) 0.095(3) Uani 0.284(10) 1 d P A 2
O11 O -1.1360(3) 0.17629(10) 0.71965(17) 0.0708(9) Uani 1 1 d . . .
O12 O -1.1818(2) 0.24173(8) 1.14162(14) 0.0517(7) Uani 1 1 d . . .
N1 N -0.4795(2) 0.46899(7) 0.67919(15) 0.0334(5) Uani 1 1 d . . .
N2 N -0.6937(3) 0.45989(9) 0.88494(17) 0.0498(8) Uani 1 1 d . . .
H2 H -0.7389 0.4382 0.8867 0.060 Uiso 0.716(10) 1 calc PR A 1
H2' H -0.7323 0.4371 0.8888 0.060 Uiso 0.284(10) 1 calc PR A 2
N3 N -1.0316(3) 0.47479(9) 1.27093(16) 0.0425(7) Uani 1 1 d . . .
H3 H -0.9642 0.4902 1.2786 0.051 Uiso 0.716(10) 1 calc PR A 1
H3' H -0.9869 0.4965 1.2675 0.051 Uiso 0.284(10) 1 calc PR A 2
N4 N -1.2575(2) 0.47145(7) 1.47123(15) 0.0302(5) Uani 1 1 d . . .
N5 N -0.7752(2) 0.21335(7) 0.53309(14) 0.0308(5) Uani 1 1 d . . .
N6 N -0.9639(2) 0.21561(8) 0.75072(15) 0.0364(6) Uani 1 1 d . . .
H6 H -0.9242 0.2295 0.7911 0.044 Uiso 1 1 calc R . .
N7 N -1.3804(2) 0.21898(8) 1.09769(15) 0.0338(6) Uani 1 1 d . . .
H7 H -1.4300 0.2123 1.0531 0.041 Uiso 1 1 calc R . .
N8 N -1.5645(2) 0.21459(7) 1.31720(15) 0.0298(5) Uani 1 1 d . . .
C1 C -0.6021(2) 0.44400(8) 0.44808(16) 0.0235(5) Uani 1 1 d . . .
C2 C -0.6489(3) 0.40448(8) 0.42152(18) 0.0302(6) Uani 1 1 d . . .
C3 C -0.7471(4) 0.39524(10) 0.3638(2) 0.0474(9) Uani 1 1 d . . .
H3A H -0.7966 0.4142 0.3321 0.057 Uiso 1 1 calc R . .
C4 C -0.7670(4) 0.35465(10) 0.3563(2) 0.0497(9) Uani 1 1 d . . .
H4 H -0.8322 0.3432 0.3195 0.060 Uiso 1 1 calc R . .
C5 C -0.6825(3) 0.33334(9) 0.40765(18) 0.0322(6) Uani 1 1 d . . .
C6 C -0.6749(3) 0.29010(8) 0.41785(16) 0.0271(6) Uani 1 1 d . . .
C7 C -0.1990(3) 0.42768(9) 0.66037(18) 0.0333(6) Uani 1 1 d . . .
C8 C -0.1185(3) 0.39760(9) 0.70636(18) 0.0316(6) Uani 1 1 d . . .
C9 C -0.1327(3) 0.35804(10) 0.7012(2) 0.0455(8) Uani 1 1 d . . .
H9 H -0.1995 0.3455 0.6674 0.055 Uiso 1 1 calc R . .
C10 C -0.0383(3) 0.33759(9) 0.7510(2) 0.0441(8) Uani 1 1 d . . .
H10 H -0.0341 0.3098 0.7543 0.053 Uiso 1 1 calc R . .
C11 C 0.0469(3) 0.36195(9) 0.79404(19) 0.0319(6) Uani 1 1 d . . .
C12 C 0.1612(3) 0.35155(9) 0.85075(17) 0.0310(6) Uani 1 1 d . . .
C13 C -0.5528(3) 0.43829(10) 0.6930(2) 0.0412(8) Uani 1 1 d . A .
H13 H -0.5560 0.4173 0.6543 0.049 Uiso 1 1 calc R B 2
C14 C -0.6243(3) 0.43494(10) 0.7594(2) 0.0445(8) Uani 1 1 d . . .
H14 H -0.6747 0.4122 0.7656 0.053 Uiso 1 1 calc R A .
C15 C -0.6226(4) 0.46470(10) 0.8170(2) 0.0430(8) Uani 1 1 d . A .
C16 C -0.551(3) 0.4978(10) 0.7995(14) 0.077(4) Uani 0.716(10) 1 d P A 1
H16 H -0.5586 0.5212 0.8306 0.093 Uiso 0.716(10) 1 calc PR A 1
C17 C -0.4680(8) 0.4970(3) 0.7371(5) 0.0490(18) Uani 0.716(10) 1 d PU A 1
H17 H -0.4032 0.5163 0.7357 0.059 Uiso 0.716(10) 1 calc PR A 1
C18 C -0.700(3) 0.4872(7) 0.9523(10) 0.071(3) Uani 0.716(10) 1 d P A 1
C19 C -0.7808(11) 0.4762(4) 1.0150(8) 0.045(2) Uani 0.716(10) 1 d P A 1
C20 C -0.8946(15) 0.4503(8) 0.9978(12) 0.062(3) Uani 0.716(10) 1 d P A 1
H20 H -0.9116 0.4378 0.9456 0.074 Uiso 0.716(10) 1 calc PR A 1
C21 C -0.9749(10) 0.4450(4) 1.0599(9) 0.062(3) Uani 0.716(10) 1 d P A 1
H21 H -1.0468 0.4283 1.0498 0.075 Uiso 0.716(10) 1 calc PR A 1
C22 C -0.9546(15) 0.4630(6) 1.1348(10) 0.046(2) Uani 0.716(10) 1 d P A 1
C23 C -0.8395(8) 0.4885(3) 1.1519(6) 0.063(2) Uani 0.716(10) 1 d P A 1
H23 H -0.8229 0.5009 1.2042 0.076 Uiso 0.716(10) 1 calc PR A 1
C24 C -0.7571(9) 0.4939(5) 1.0909(9) 0.072(3) Uani 0.716(10) 1 d P A 1
H24 H -0.6836 0.5099 1.1018 0.087 Uiso 0.716(10) 1 calc PR A 1
C25 C -1.0497(9) 0.4553(4) 1.1958(6) 0.057(2) Uani 0.716(10) 1 d P A 1
C16' C -0.538(10) 0.494(3) 0.815(5) 0.077(4) Uani 0.284(10) 1 d P A 2
H16' H -0.5008 0.5086 0.8606 0.093 Uiso 0.284(10) 1 calc PR A 2
C17' C -0.515(2) 0.4996(8) 0.7253(15) 0.0490(18) Uani 0.284(10) 1 d PU A 2
H17' H -0.5257 0.5248 0.7007 0.059 Uiso 0.284(10) 1 calc PR A 2
C18' C -0.708(9) 0.483(2) 0.937(3) 0.071(3) Uani 0.284(10) 1 d P A 2
C19' C -0.815(3) 0.4720(13) 1.006(2) 0.045(2) Uani 0.284(10) 1 d P A 2
C20' C -0.867(5) 0.448(2) 1.009(3) 0.062(3) Uani 0.284(10) 1 d P A 2
H20' H -0.8629 0.4301 0.9643 0.074 Uiso 0.284(10) 1 calc PR A 2
C21' C -0.942(3) 0.4369(13) 1.068(3) 0.062(3) Uani 0.284(10) 1 d P A 2
H21' H -1.0006 0.4157 1.0593 0.075 Uiso 0.284(10) 1 calc PR A 2
C22' C -0.931(5) 0.4587(18) 1.147(3) 0.046(2) Uani 0.284(10) 1 d P A 2
C23' C -0.885(2) 0.4869(11) 1.1413(17) 0.063(2) Uani 0.284(10) 1 d P A 2
H23' H -0.9019 0.5066 1.1803 0.076 Uiso 0.284(10) 1 calc PR A 2
C24' C -0.805(3) 0.4966(15) 1.081(3) 0.072(3) Uani 0.284(10) 1 d P A 2
H24' H -0.7466 0.5179 1.0876 0.087 Uiso 0.284(10) 1 calc PR A 2
C25' C -1.017(3) 0.4466(11) 1.2122(19) 0.057(2) Uani 0.284(10) 1 d P A 2
C26 C -1.2704(3) 0.44410(10) 1.4117(2) 0.0412(7) Uani 1 1 d . A .
H26 H -1.3319 0.4240 1.4163 0.049 Uiso 1 1 calc R . .
C27 C -1.2005(3) 0.44335(11) 1.3447(2) 0.0467(8) Uani 1 1 d . . .
H27 H -1.2137 0.4231 1.3045 0.056 Uiso 1 1 calc R A .
C28 C -1.1099(3) 0.47242(10) 1.33566(19) 0.0374(7) Uani 1 1 d . A .
C29 C -1.0958(3) 0.50114(10) 1.3970(2) 0.0397(7) Uani 1 1 d . . .
H29 H -1.0351 0.5216 1.3938 0.048 Uiso 1 1 calc R A .
C30 C -1.1708(3) 0.49957(9) 1.46222(19) 0.0371(7) Uani 1 1 d . A .
H30 H -1.1605 0.5196 1.5031 0.045 Uiso 1 1 calc R . .
C31 C -0.8696(3) 0.18787(11) 0.5448(2) 0.0439(8) Uani 1 1 d . . .
H31 H -0.8928 0.1696 0.5018 0.053 Uiso 1 1 calc R . .
C32 C -0.9355(3) 0.18630(11) 0.6149(2) 0.0459(8) Uani 1 1 d . . .
H32 H -1.0003 0.1672 0.6198 0.055 Uiso 1 1 calc R . .
C33 C -0.9043(3) 0.21330(10) 0.67757(18) 0.0338(7) Uani 1 1 d . . .
C34 C -0.8058(4) 0.23826(14) 0.6678(2) 0.0612(12) Uani 1 1 d . . .
H34 H -0.7790 0.2564 0.7103 0.073 Uiso 1 1 calc R . .
C35 C -0.7450(4) 0.23721(13) 0.5965(2) 0.0584(11) Uani 1 1 d . . .
H35 H -0.6761 0.2549 0.5922 0.070 Uiso 1 1 calc R . .
C36 C -1.0769(3) 0.19880(11) 0.7668(2) 0.0406(7) Uani 1 1 d . . .
C37 C -1.1239(3) 0.20954(10) 0.84857(19) 0.0363(7) Uani 1 1 d . . .
C38 C -1.2161(3) 0.18455(10) 0.87703(19) 0.0385(7) Uani 1 1 d . . .
H38 H -1.2462 0.1627 0.8444 0.046 Uiso 1 1 calc R . .
C39 C -1.2635(3) 0.19149(10) 0.9524(2) 0.0388(7) Uani 1 1 d . . .
H39 H -1.3260 0.1744 0.9715 0.047 Uiso 1 1 calc R . .
C40 C -1.2197(3) 0.22358(9) 1.00065(18) 0.0331(6) Uani 1 1 d . . .
C41 C -1.1298(3) 0.24847(10) 0.97202(19) 0.0377(7) Uani 1 1 d . . .
H41 H -1.1002 0.2704 1.0045 0.045 Uiso 1 1 calc R . .
C42 C -1.0824(3) 0.24175(10) 0.89602(19) 0.0387(7) Uani 1 1 d . . .
H42 H -1.0215 0.2592 0.8765 0.046 Uiso 1 1 calc R . .
C43 C -1.2577(3) 0.22977(9) 1.08651(18) 0.0326(6) Uani 1 1 d . . .
C44 C -1.5970(3) 0.19185(10) 1.25157(19) 0.0400(7) Uani 1 1 d . . .
H44 H -1.6664 0.1742 1.2545 0.048 Uiso 1 1 calc R . .
C45 C -1.5363(3) 0.19236(10) 1.1799(2) 0.0418(8) Uani 1 1 d . . .
H45 H -1.5641 0.1755 1.1351 0.050 Uiso 1 1 calc R . .
C46 C -1.4347(3) 0.21755(9) 1.17367(18) 0.0330(6) Uani 1 1 d . . .
C47 C -1.3961(3) 0.24042(11) 1.2414(2) 0.0451(8) Uani 1 1 d . . .
H47 H -1.3250 0.2576 1.2406 0.054 Uiso 1 1 calc R . .
C48 C -1.4634(3) 0.23780(11) 1.3106(2) 0.0430(8) Uani 1 1 d . . .
H48 H -1.4357 0.2537 1.3570 0.052 Uiso 1 1 calc R . .
O13 O -0.5305(2) 0.18311(6) 0.48565(13) 0.0367(5) Uani 1 1 d . . .
N9 N -0.4625(7) 0.1353(2) 0.5733(5) 0.0592(12) Uiso 0.460(2) 1 d P C 1
C49 C -0.5429(8) 0.1509(3) 0.5139(5) 0.0526(13) Uiso 0.460(2) 1 d P C 1
H49 H -0.6144 0.1357 0.4927 0.063 Uiso 0.460(2) 1 calc PR C 1
C50 C -0.3510(11) 0.1561(3) 0.6078(7) 0.079(2) Uiso 0.460(2) 1 d P C 1
H50A H -0.3468 0.1817 0.5807 0.119 Uiso 0.460(2) 1 calc PR C 1
H50B H -0.2743 0.1408 0.5989 0.119 Uiso 0.460(2) 1 calc PR C 1
H50C H -0.3558 0.1598 0.6673 0.119 Uiso 0.460(2) 1 calc PR C 1
C51 C -0.4850(15) 0.0963(4) 0.6028(9) 0.110(3) Uiso 0.460(2) 1 d P C 1
H51A H -0.5657 0.0863 0.5755 0.166 Uiso 0.460(2) 1 calc PR C 1
H51B H -0.4898 0.0970 0.6628 0.166 Uiso 0.460(2) 1 calc PR C 1
H51C H -0.4148 0.0791 0.5900 0.166 Uiso 0.460(2) 1 calc PR C 1
O15 O -0.1022(8) 0.1352(2) 0.4719(5) 0.0920(16) Uiso 0.460(2) 1 d P C 1
N11 N -0.2790(9) 0.1234(3) 0.3893(6) 0.0739(15) Uiso 0.460(2) 1 d P C 1
C55 C -0.2059(14) 0.1478(5) 0.4112(9) 0.106(3) Uiso 0.460(2) 1 d P C 1
H55 H -0.2132 0.1739 0.3912 0.127 Uiso 0.460(2) 1 calc PR C 1
C56 C -0.2844(19) 0.0805(5) 0.4019(12) 0.148(4) Uiso 0.460(2) 1 d P C 1
H56A H -0.2175 0.0727 0.4449 0.222 Uiso 0.460(2) 1 calc PR C 1
H56B H -0.2711 0.0671 0.3499 0.222 Uiso 0.460(2) 1 calc PR C 1
H56C H -0.3683 0.0734 0.4191 0.222 Uiso 0.460(2) 1 calc PR C 1
C57 C -0.3803(18) 0.1294(5) 0.3246(12) 0.147(4) Uiso 0.460(2) 1 d P C 1
H57A H -0.3820 0.1570 0.3076 0.221 Uiso 0.460(2) 1 calc PR C 1
H57B H -0.4623 0.1224 0.3451 0.221 Uiso 0.460(2) 1 calc PR C 1
H57C H -0.3658 0.1128 0.2771 0.221 Uiso 0.460(2) 1 calc PR C 1
N9' N -0.3725(6) 0.13752(19) 0.4828(4) 0.0592(12) Uiso 0.540(2) 1 d P C 2
C49' C -0.4828(7) 0.1534(2) 0.4551(5) 0.0526(13) Uiso 0.540(2) 1 d P C 2
H49' H -0.5294 0.1414 0.4088 0.063 Uiso 0.540(2) 1 calc PR C 2
C50' C -0.2950(9) 0.1534(3) 0.5541(6) 0.079(2) Uiso 0.540(2) 1 d P C 2
H50D H -0.3367 0.1768 0.5742 0.119 Uiso 0.540(2) 1 calc PR C 2
H50E H -0.2104 0.1605 0.5379 0.119 Uiso 0.540(2) 1 calc PR C 2
H50F H -0.2857 0.1336 0.5981 0.119 Uiso 0.540(2) 1 calc PR C 2
C51' C -0.3230(13) 0.1034(4) 0.4449(8) 0.110(3) Uiso 0.540(2) 1 d P C 2
H51D H -0.3819 0.0954 0.3975 0.166 Uiso 0.540(2) 1 calc PR C 2
H51E H -0.3140 0.0820 0.4854 0.166 Uiso 0.540(2) 1 calc PR C 2
H51F H -0.2392 0.1095 0.4261 0.166 Uiso 0.540(2) 1 calc PR C 2
O15' O -0.4113(7) 0.1198(2) 0.7965(5) 0.0920(16) Uiso 0.540(2) 1 d P C 2
N11' N -0.5587(7) 0.1260(2) 0.6877(5) 0.0739(15) Uiso 0.540(2) 1 d P C 2
C55' C -0.4856(12) 0.1064(4) 0.7401(8) 0.106(3) Uiso 0.540(2) 1 d P C 2
H55' H -0.4890 0.0786 0.7351 0.127 Uiso 0.540(2) 1 calc PR C 2
C56' C -0.5641(16) 0.1660(4) 0.7021(10) 0.148(4) Uiso 0.540(2) 1 d P C 2
H56D H -0.4969 0.1733 0.7455 0.222 Uiso 0.540(2) 1 calc PR C 2
H56E H -0.6479 0.1728 0.7201 0.222 Uiso 0.540(2) 1 calc PR C 2
H56F H -0.5512 0.1802 0.6510 0.222 Uiso 0.540(2) 1 calc PR C 2
C57' C -0.6430(16) 0.1084(5) 0.6272(10) 0.147(4) Uiso 0.540(2) 1 d P C 2
H57D H -0.6250 0.0802 0.6253 0.221 Uiso 0.540(2) 1 calc PR C 2
H57E H -0.6323 0.1201 0.5732 0.221 Uiso 0.540(2) 1 calc PR C 2
H57F H -0.7311 0.1124 0.6408 0.221 Uiso 0.540(2) 1 calc PR C 2
O14 O 0.2540(2) 0.13172(7) 0.14397(16) 0.0497(6) Uani 1 1 d . . .
N10 N 0.0853(3) 0.13199(9) 0.04648(19) 0.0482(7) Uani 1 1 d . . .
C52 C 0.1749(3) 0.11449(11) 0.0971(2) 0.0415(7) Uani 1 1 d . . .
H52 H 0.1777 0.0866 0.0968 0.050 Uiso 1 1 calc R . .
C53 C 0.0750(4) 0.17399(12) 0.0455(3) 0.0640(11) Uani 1 1 d . . .
H53A H 0.0148 0.1823 0.0847 0.096 Uiso 1 1 calc R . .
H53B H 0.0439 0.1828 -0.0104 0.096 Uiso 1 1 calc R . .
H53C H 0.1591 0.1856 0.0613 0.096 Uiso 1 1 calc R . .
C54 C -0.0098(4) 0.10945(15) -0.0037(3) 0.0674(12) Uani 1 1 d . . .
H54A H 0.0027 0.0815 0.0082 0.101 Uiso 1 1 calc R . .
H54B H -0.0010 0.1143 -0.0625 0.101 Uiso 1 1 calc R . .
H54C H -0.0954 0.1173 0.0092 0.101 Uiso 1 1 calc R . .

loop_
_atom_site_aniso_label
_atom_site_aniso_U_11
_atom_site_aniso_U_22
_atom_site_aniso_U_33
_atom_site_aniso_U_23
_atom_site_aniso_U_13
_atom_site_aniso_U_12
Co1 0.0294(2) 0.0221(2) 0.0256(2) -0.00202(14) 0.00193(14) -0.00068(14)
Co2 0.02583(19) 0.0233(2) 0.02034(19) -0.00064(14) 0.00582(14) -0.00078(13)
S1 0.0308(3) 0.0234(3) 0.0281(3) 0.0008(3) 0.0012(3) 0.0008(3)
S2 0.0325(4) 0.0266(4) 0.0290(4) 0.0030(3) 0.0029(3) 0.0032(3)
O1 0.0378(11) 0.0341(12) 0.0375(12) -0.0035(9) -0.0053(9) -0.0065(9)
O2 0.0445(12) 0.0239(11) 0.0351(11) 0.0001(8) -0.0016(9) 0.0013(8)
O3 0.0396(11) 0.0223(10) 0.0288(10) -0.0013(8) -0.0005(8) -0.0012(8)
O4 0.0334(10) 0.0285(10) 0.0240(10) 0.0010(8) 0.0057(8) 0.0010(8)
O5 0.0388(12) 0.0422(13) 0.0374(12) 0.0048(10) -0.0038(10) 0.0103(10)
O6 0.0458(12) 0.0310(12) 0.0337(11) 0.0066(9) 0.0082(9) 0.0099(9)
O7 0.0372(11) 0.0350(12) 0.0327(11) 0.0107(9) 0.0104(9) 0.0126(9)
O8 0.0355(11) 0.0454(13) 0.0373(12) 0.0047(10) 0.0013(9) 0.0036(10)
O9 0.186(9) 0.087(3) 0.061(4) -0.046(3) 0.072(5) -0.077(6)
O10 0.068(4) 0.165(7) 0.057(4) -0.063(4) 0.029(3) -0.052(5)
O9' 0.186(9) 0.087(3) 0.061(4) -0.046(3) 0.072(5) -0.077(6)
O10' 0.068(4) 0.165(7) 0.057(4) -0.063(4) 0.029(3) -0.052(5)
O11 0.0712(19) 0.097(2) 0.0488(15) -0.0309(16) 0.0311(14) -0.0425(17)
O12 0.0370(12) 0.0846(19) 0.0344(12) -0.0118(12) 0.0090(10) -0.0156(12)
N1 0.0409(14) 0.0293(13) 0.0308(13) -0.0065(10) 0.0076(11) -0.0016(10)
N2 0.077(2) 0.0446(17) 0.0314(15) -0.0045(13) 0.0221(14) -0.0026(15)
N3 0.0513(16) 0.0482(17) 0.0297(14) -0.0059(12) 0.0131(12) -0.0008(13)
N4 0.0351(13) 0.0288(13) 0.0271(12) -0.0023(10) 0.0044(10) -0.0001(10)
N5 0.0329(12) 0.0399(15) 0.0202(11) 0.0007(10) 0.0063(9) -0.0012(10)
N6 0.0315(13) 0.0547(18) 0.0236(12) -0.0023(11) 0.0055(10) -0.0039(11)
N7 0.0280(12) 0.0498(16) 0.0241(12) -0.0042(11) 0.0062(10) -0.0033(11)
N8 0.0292(12) 0.0354(14) 0.0259(12) -0.0043(10) 0.0082(9) -0.0008(10)
C1 0.0261(12) 0.0242(14) 0.0216(12) -0.0008(10) 0.0099(10) 0.0000(10)
C2 0.0350(15) 0.0259(15) 0.0299(15) 0.0008(11) 0.0038(12) 0.0007(11)
C3 0.057(2) 0.0271(17) 0.053(2) 0.0036(15) -0.0220(17) 0.0010(14)
C4 0.060(2) 0.0303(18) 0.053(2) 0.0024(15) -0.0233(17) -0.0029(15)
C5 0.0397(16) 0.0259(15) 0.0306(15) -0.0014(12) 0.0008(12) -0.0025(12)
C6 0.0348(14) 0.0255(14) 0.0221(13) 0.0000(11) 0.0085(11) 0.0009(11)
C7 0.0379(16) 0.0361(17) 0.0265(14) 0.0058(12) 0.0070(12) 0.0099(13)
C8 0.0320(14) 0.0325(16) 0.0301(15) 0.0030(12) 0.0023(12) 0.0059(12)
C9 0.0459(19) 0.0308(17) 0.057(2) -0.0002(15) -0.0117(16) 0.0007(14)
C10 0.0455(19) 0.0238(16) 0.061(2) 0.0059(15) -0.0050(16) 0.0046(13)
C11 0.0352(15) 0.0287(15) 0.0325(15) 0.0045(12) 0.0074(12) 0.0068(12)
C12 0.0304(14) 0.0389(17) 0.0252(14) 0.0086(12) 0.0113(11) 0.0061(12)
C13 0.0453(18) 0.0409(18) 0.0403(17) -0.0129(14) 0.0184(14) -0.0107(14)
C14 0.0483(19) 0.0421(19) 0.0454(19) -0.0113(15) 0.0174(15) -0.0117(15)
C15 0.059(2) 0.0410(19) 0.0317(16) -0.0023(14) 0.0155(15) 0.0033(15)
C16 0.158(9) 0.041(7) 0.041(10) -0.012(6) 0.051(8) -0.025(6)
C17 0.067(5) 0.044(2) 0.038(3) -0.010(2) 0.017(4) -0.017(4)
C18 0.143(7) 0.046(7) 0.032(8) -0.018(5) 0.045(8) -0.015(5)
C19 0.064(7) 0.044(4) 0.030(4) -0.010(3) 0.016(4) -0.011(4)
C20 0.054(8) 0.097(5) 0.034(6) -0.027(5) 0.008(5) 0.001(7)
C21 0.047(6) 0.096(8) 0.046(4) -0.032(5) 0.014(5) 0.001(4)
C22 0.045(7) 0.066(6) 0.026(6) -0.011(4) 0.005(4) 0.005(5)
C23 0.063(6) 0.089(4) 0.039(3) -0.029(3) 0.022(4) -0.037(5)
C24 0.084(8) 0.092(5) 0.047(5) -0.029(4) 0.037(7) -0.038(8)
C25 0.052(6) 0.082(7) 0.038(5) -0.020(4) 0.012(4) -0.005(4)
C16' 0.158(9) 0.041(7) 0.041(10) -0.012(6) 0.051(8) -0.025(6)
C17' 0.067(5) 0.044(2) 0.038(3) -0.010(2) 0.017(4) -0.017(4)
C18' 0.143(7) 0.046(7) 0.032(8) -0.018(5) 0.045(8) -0.015(5)
C19' 0.064(7) 0.044(4) 0.030(4) -0.010(3) 0.016(4) -0.011(4)
C20' 0.054(8) 0.097(5) 0.034(6) -0.027(5) 0.008(5) 0.001(7)
C21' 0.047(6) 0.096(8) 0.046(4) -0.032(5) 0.014(5) 0.001(4)
C22' 0.045(7) 0.066(6) 0.026(6) -0.011(4) 0.005(4) 0.005(5)
C23' 0.063(6) 0.089(4) 0.039(3) -0.029(3) 0.022(4) -0.037(5)
C24' 0.084(8) 0.092(5) 0.047(5) -0.029(4) 0.037(7) -0.038(8)
C25' 0.052(6) 0.082(7) 0.038(5) -0.020(4) 0.012(4) -0.005(4)
C26 0.0398(17) 0.0418(19) 0.0428(18) -0.0120(15) 0.0085(14) -0.0052(14)
C27 0.0470(19) 0.052(2) 0.0425(19) -0.0220(16) 0.0103(15) -0.0066(16)
C28 0.0438(17) 0.0405(18) 0.0284(15) -0.0024(13) 0.0069(13) 0.0058(13)
C29 0.0489(18) 0.0360(18) 0.0357(17) -0.0043(14) 0.0120(14) -0.0042(14)
C30 0.0478(18) 0.0316(17) 0.0330(16) -0.0050(13) 0.0096(13) -0.0032(13)
C31 0.0482(19) 0.051(2) 0.0352(17) -0.0097(15) 0.0167(15) -0.0111(15)
C32 0.0461(19) 0.054(2) 0.0399(18) -0.0044(16) 0.0156(15) -0.0105(16)
C33 0.0299(14) 0.0489(19) 0.0233(14) 0.0049(13) 0.0057(11) 0.0011(13)
C34 0.067(2) 0.089(3) 0.0300(17) -0.0167(19) 0.0141(17) -0.038(2)
C35 0.060(2) 0.083(3) 0.0342(18) -0.0138(19) 0.0169(17) -0.034(2)
C36 0.0402(17) 0.053(2) 0.0305(16) -0.0020(15) 0.0106(13) -0.0033(15)
C37 0.0323(15) 0.050(2) 0.0282(15) 0.0032(13) 0.0087(12) 0.0001(13)
C38 0.0364(16) 0.047(2) 0.0334(16) -0.0056(14) 0.0109(13) -0.0049(13)
C39 0.0332(15) 0.0465(19) 0.0383(17) 0.0003(14) 0.0110(13) -0.0049(13)
C40 0.0330(15) 0.0390(17) 0.0281(15) -0.0004(12) 0.0072(12) -0.0003(12)
C41 0.0388(16) 0.0420(18) 0.0337(16) -0.0012(13) 0.0106(13) -0.0045(13)
C42 0.0399(17) 0.0432(19) 0.0350(16) 0.0032(14) 0.0143(13) -0.0016(14)
C43 0.0293(14) 0.0397(17) 0.0297(15) 0.0008(13) 0.0080(12) -0.0027(12)
C44 0.0412(17) 0.0444(19) 0.0361(17) -0.0084(14) 0.0133(14) -0.0138(14)
C45 0.0452(18) 0.050(2) 0.0316(16) -0.0103(14) 0.0114(14) -0.0142(15)
C46 0.0293(14) 0.0417(18) 0.0290(15) -0.0040(13) 0.0079(11) 0.0004(12)
C47 0.0374(17) 0.063(2) 0.0365(17) -0.0125(16) 0.0141(14) -0.0183(16)
C48 0.0371(17) 0.060(2) 0.0328(16) -0.0136(15) 0.0107(13) -0.0159(15)
O13 0.0384(11) 0.0379(12) 0.0336(11) 0.0047(9) 0.0023(9) 0.0060(9)
O14 0.0474(14) 0.0518(16) 0.0500(15) -0.0005(12) 0.0050(11) -0.0062(11)
N10 0.0458(16) 0.0495(18) 0.0484(18) 0.0102(14) 0.0004(13) -0.0033(13)
C52 0.0397(17) 0.0416(19) 0.0443(18) 0.0033(15) 0.0097(15) -0.0027(14)
C53 0.059(2) 0.056(3) 0.076(3) 0.020(2) 0.005(2) 0.0097(19)
C54 0.056(2) 0.082(3) 0.062(3) 0.009(2) -0.010(2) -0.019(2)

loop_
_atom_type_symbol
_atom_type_description
_atom_type_scat_dispersion_real
_atom_type_scat_dispersion_imag
_atom_type_scat_source
C C 0.0033 0.0016 'International Tables Vol C Tables 4.2.6.8 and 6.1.1.4'
H H 0.0000 0.0000 'International Tables Vol C Tables 4.2.6.8 and 6.1.1.4'
N N 0.0061 0.0033 'International Tables Vol C Tables 4.2.6.8 and 6.1.1.4'
O O 0.0106 0.0060 'International Tables Vol C Tables 4.2.6.8 and 6.1.1.4'
S S 0.1246 0.1234 'International Tables Vol C Tables 4.2.6.8 and 6.1.1.4'
Co Co 0.3494 0.9721 'International Tables Vol C Tables 4.2.6.8 and 6.1.1.4'

loop_
_geom_angle_atom_site_label_1
_geom_angle_atom_site_label_2
_geom_angle_atom_site_label_3
_geom_angle
_geom_angle_site_symmetry_1
_geom_angle_site_symmetry_3
O2 Co1 O1 122.99(9) 3_466 .
O2 Co1 O5 143.74(9) 3_466 .
O1 Co1 O5 93.20(9) . .
O2 Co1 N1 88.96(9) 3_466 .
O1 Co1 N1 89.01(9) . .
O5 Co1 N1 89.53(9) . .
O2 Co1 N4 90.32(9) 3_466 1_654
O1 Co1 N4 90.79(9) . 1_654
O5 Co1 N4 91.47(9) . 1_654
N1 Co1 N4 178.99(10) . 1_654
O7 Co2 O13 118.34(9) 4_465 .
O7 Co2 O3 89.52(8) 4_465 .
O13 Co2 O3 151.97(8) . .
O7 Co2 N5 90.68(9) 4_465 .
O13 Co2 N5 88.85(9) . .
O3 Co2 N5 94.14(9) . .
O7 Co2 N8 91.20(8) 4_465 1_654
O13 Co2 N8 87.79(9) . 1_654
O3 Co2 N8 88.69(8) . 1_654
N5 Co2 N8 176.62(9) . 1_654
O7 Co2 O4 148.00(8) 4_465 .
O13 Co2 O4 93.65(8) . .
O3 Co2 O4 58.52(7) . .
N5 Co2 O4 90.34(8) . .
N8 Co2 O4 89.55(8) 1_654 .
C5 S1 C2 91.68(15) . .
C8 S2 C11 91.47(15) . .
C1 O1 Co1 156.3(2) . .
C1 O2 Co1 130.62(19) . 3_466
C6 O3 Co2 94.27(17) . .
C6 O4 Co2 86.20(16) . .
C7 O5 Co1 97.52(19) . .
C12 O7 Co2 130.7(2) . 4_666
C17' N1 C13 108.5(10) . .
C17' N1 C17 22.4(9) . .
C13 N1 C17 117.3(4) . .
C17' N1 Co1 128.6(11) . .
C13 N1 Co1 120.8(2) . .
C17 N1 Co1 121.5(4) . .
C18' N2 C15 127(4) . .
C18' N2 C18 5(6) . .
C15 N2 C18 125.9(11) . .
C25' N3 C25 21.2(12) . .
C25' N3 C28 126.2(17) . .
C25 N3 C28 126.2(6) . .
C30 N4 C26 116.3(3) . .
C30 N4 Co1 121.9(2) . 1_456
C26 N4 Co1 121.7(2) . 1_456
C35 N5 C31 114.4(3) . .
C35 N5 Co2 121.8(2) . .
C31 N5 Co2 123.8(2) . .
C36 N6 C33 127.3(3) . .
C43 N7 C46 126.1(3) . .
C44 N8 C48 115.2(3) . .
C44 N8 Co2 121.3(2) . 1_456
C48 N8 Co2 123.4(2) . 1_456
O1 C1 O2 127.1(3) . .
O1 C1 C2 117.5(2) . .
O2 C1 C2 115.4(2) . .
C3 C2 C1 128.2(3) . .
C3 C2 S1 111.5(2) . .
C1 C2 S1 120.3(2) . .
C2 C3 C4 112.6(3) . .
C5 C4 C3 112.8(3) . .
C4 C5 C6 128.3(3) . .
C4 C5 S1 111.3(2) . .
C6 C5 S1 120.3(2) . .
O4 C6 O3 121.0(3) . .
O4 C6 C5 120.3(3) . .
O3 C6 C5 118.8(2) . .
O6 C7 O5 122.8(3) . .
O6 C7 C8 120.4(3) . .
O5 C7 C8 116.8(3) . .
C9 C8 C7 126.9(3) . .
C9 C8 S2 111.5(2) . .
C7 C8 S2 121.6(2) . .
C8 C9 C10 112.9(3) . .
C11 C10 C9 112.7(3) . .
C10 C11 C12 128.7(3) . .
C10 C11 S2 111.4(2) . .
C12 C11 S2 119.9(2) . .
O8 C12 O7 125.5(3) . .
O8 C12 C11 119.9(3) . .
O7 C12 C11 114.6(3) . .
N1 C13 C14 124.4(3) . .
N1 C13 C17' 36.1(6) . .
C14 C13 C17' 89.5(7) . .
C13 C14 C15 119.8(3) . .
C16' C15 C14 120(4) . .
C16' C15 N2 121(4) . .
C14 C15 N2 118.3(3) . .
C16' C15 C16 12(4) . .
C14 C15 C16 115.4(13) . .
N2 C15 C16 126.3(13) . .
C17 C16 C15 121(3) . .
C16 C17 N1 120.2(16) . .
O9 C18 N2 120.5(18) . .
O9 C18 C19 122.9(9) . .
N2 C18 C19 116.0(17) . .
C24 C19 C18 116.7(10) . .
C24 C19 C20 120.1(13) . .
C18 C19 C20 122.8(14) . .
C21 C20 C19 118.2(15) . .
C22 C21 C20 122.4(16) . .
C21 C22 C23 119.0(16) . .
C21 C22 C25 116.9(16) . .
C23 C22 C25 124.1(13) . .
C24 C23 C22 119.6(10) . .
C23 C24 C19 120.6(9) . .
O10 C25 N3 122.8(10) . .
O10 C25 C22 120.3(11) . .
N3 C25 C22 116.9(12) . .
C15 C16' C17' 107(6) . .
N1 C17' C16' 121(4) . .
N1 C17' C13 35.4(7) . .
C16' C17' C13 94(4) . .
N2 C18' O9' 128(6) . .
N2 C18' C19' 118(6) . .
O9' C18' C19' 107(5) . .
C20' C19' C24' 116(5) . .
C20' C19' C18' 127(5) . .
C24' C19' C18' 115(3) . .
C19' C20' C21' 129(6) . .
C20' C21' C22' 118(5) . .
C23' C22' C21' 112(5) . .
C23' C22' C25' 127(5) . .
C21' C22' C25' 117(5) . .
C22' C23' C24' 125(4) . .
C23' C24' C19' 116(3) . .
O10' C25' N3 122(3) . .
O10' C25' C22' 123(4) . .
N3 C25' C22' 114(4) . .
N4 C26 C27 124.1(3) . .
C26 C27 C28 119.6(3) . .
C27 C28 C29 117.0(3) . .
C27 C28 N3 125.3(3) . .
C29 C28 N3 117.7(3) . .
C30 C29 C28 119.4(3) . .
N4 C30 C29 123.7(3) . .
N5 C31 C32 124.9(3) . .
C31 C32 C33 118.2(3) . .
C34 C33 C32 117.4(3) . .
C34 C33 N6 118.1(3) . .
C32 C33 N6 124.5(3) . .
C33 C34 C35 120.1(3) . .
N5 C35 C34 124.9(3) . .
O11 C36 N6 123.3(3) . .
O11 C36 C37 121.3(3) . .
N6 C36 C37 115.4(3) . .
C42 C37 C38 119.3(3) . .
C42 C37 C36 124.8(3) . .
C38 C37 C36 115.9(3) . .
C39 C38 C37 120.3(3) . .
C38 C39 C40 120.1(3) . .
C41 C40 C39 119.5(3) . .
C41 C40 C43 118.4(3) . .
C39 C40 C43 121.9(3) . .
C40 C41 C42 120.6(3) . .
C37 C42 C41 120.1(3) . .
O12 C43 N7 123.8(3) . .
O12 C43 C40 121.2(3) . .
N7 C43 C40 114.9(3) . .
N8 C44 C45 124.1(3) . .
C44 C45 C46 119.4(3) . .
C47 C46 C45 117.8(3) . .
C47 C46 N7 124.5(3) . .
C45 C46 N7 117.7(3) . .
C46 C47 C48 118.4(3) . .
N8 C48 C47 124.9(3) . .
C49 O13 C49' 58.2(5) . .
C49 O13 Co2 124.5(4) . .
C49' O13 Co2 122.5(4) . .
C49 N9 C50 121.6(8) . .
C49 N9 C51 119.8(9) . .
C50 N9 C51 118.6(9) . .
O13 C49 N9 123.8(8) . .
C55 N11 C57 123.0(13) . .
C55 N11 C56 134.2(14) . .
C57 N11 C56 101.8(12) . .
N11 C55 O15 115.1(14) . .
C49' N9' C51' 121.9(8) . .
C49' N9' C50' 121.8(7) . .
C51' N9' C50' 116.3(8) . .
O13 C49' N9' 124.6(7) . .
C55' N11' C56' 115.7(11) . .
C55' N11' C57' 122.9(11) . .
C56' N11' C57' 120.7(11) . .
O15' C55' N11' 126.7(13) . .
C52 N10 C53 120.2(3) . .
C52 N10 C54 121.3(3) . .
C53 N10 C54 118.3(3) . .
O14 C52 N10 124.6(3) . .

loop_
_geom_bond_atom_site_label_1
_geom_bond_atom_site_label_2
_geom_bond_distance
_geom_bond_site_symmetry_2
Co1 O2 2.010(2) 3_466
Co1 O1 2.022(2) .
Co1 O5 2.084(2) .
Co1 N1 2.132(2) .
Co1 N4 2.143(2) 1_654
Co2 O7 2.021(2) 4_465
Co2 O13 2.049(2) .
Co2 O3 2.147(2) .
Co2 N5 2.147(2) .
Co2 N8 2.168(2) 1_654
Co2 O4 2.324(2) .
S1 C5 1.711(3) .
S1 C2 1.715(3) .
S2 C8 1.716(3) .
S2 C11 1.719(3) .
O1 C1 1.231(3) .
O2 C1 1.249(3) .
O2 Co1 2.010(2) 3_466
O3 C6 1.259(3) .
O4 C6 1.258(3) .
O5 C7 1.263(4) .
O6 C7 1.247(4) .
O7 C12 1.278(4) .
O7 Co2 2.021(2) 4_666
O8 C12 1.241(4) .
O9 C18 1.25(3) .
O10 C25 1.225(15) .
O9' C18' 1.23(7) .
O10' C25' 1.16(5) .
O11 C36 1.212(4) .
O12 C43 1.211(4) .
N1 C17' 1.36(3) .
N1 C13 1.331(4) .
N1 C17 1.335(9) .
N2 C18' 1.16(4) .
N2 C15 1.397(4) .
N2 C18 1.441(12) .
N3 C25' 1.37(4) .
N3 C25 1.386(12) .
N3 C28 1.395(4) .
N4 C30 1.339(4) .
N4 C26 1.340(4) .
N4 Co1 2.144(2) 1_456
N5 C35 1.326(4) .
N5 C31 1.345(4) .
N6 C36 1.364(4) .
N6 C33 1.394(4) .
N7 C43 1.368(4) .
N7 C46 1.406(4) .
N8 C44 1.335(4) .
N8 C48 1.336(4) .
N8 Co2 2.168(2) 1_456
C1 C2 1.484(4) .
C2 C3 1.363(4) .
C3 C4 1.403(5) .
C4 C5 1.367(4) .
C5 C6 1.485(4) .
C7 C8 1.485(4) .
C8 C9 1.358(4) .
C9 C10 1.404(4) .
C10 C11 1.364(5) .
C11 C12 1.486(4) .
C13 C14 1.374(4) .
C13 C17' 2.18(3) .
C14 C15 1.378(5) .
C15 C16' 1.34(10) .
C15 C16 1.40(3) .
C16 C17 1.40(3) .
C18 C19 1.44(3) .
C19 C24 1.371(17) .
C19 C20 1.49(2) .
C20 C21 1.38(3) .
C21 C22 1.36(2) .
C22 C23 1.49(2) .
C22 C25 1.49(2) .
C23 C24 1.385(14) .
C16' C17' 1.50(7) .
C18' C19' 1.71(8) .
C19' C20' 0.99(8) .
C19' C24' 1.47(5) .
C20' C21' 1.35(8) .
C21' C22' 1.47(7) .
C22' C23' 1.08(7) .
C22' C25' 1.52(7) .
C23' C24' 1.39(4) .
C26 C27 1.366(5) .
C27 C28 1.391(5) .
C28 C29 1.393(4) .
C29 C30 1.378(4) .
C31 C32 1.385(4) .
C32 C33 1.388(5) .
C33 C34 1.360(5) .
C34 C35 1.372(5) .
C36 C37 1.503(4) .
C37 C42 1.387(5) .
C37 C38 1.400(4) .
C38 C39 1.383(4) .
C39 C40 1.397(4) .
C40 C41 1.382(4) .
C40 C43 1.498(4) .
C41 C42 1.390(4) .
C44 C45 1.377(4) .
C45 C46 1.381(4) .
C46 C47 1.376(4) .
C47 C48 1.384(4) .
O13 C49 1.201(9) .
O13 C49' 1.253(7) .
N9 C49 1.331(11) .
N9 C50 1.436(13) .
N9 C51 1.439(14) .
O15 C55 1.461(16) .
N11 C55 1.163(16) .
N11 C57 1.437(19) .
N11 C56 1.48(2) .
N9' C49' 1.319(9) .
N9' C51' 1.435(14) .
N9' C50' 1.454(11) .
O15' C55' 1.233(13) .
N11' C55' 1.280(13) .
N11' C56' 1.385(15) .
N11' C57' 1.394(16) .
O14 C52 1.222(4) .
N10 C52 1.331(5) .
N10 C53 1.436(5) .
N10 C54 1.449(5) .
